data_4001244
loop_
_publ_author_name
'Cheng, Xiao-Ning'
'Xue, Wei'
'Zhang, Wei-Xiong'
'Chen, Xiao-Ming'

_publ_section_title
;
 Weak Ferromagnetism and Dynamic Magnetic Behavior of Two 2D Compounds
 with Hydroxy/Carboxylate-Bridged Co(II) Chains
;
_journal_issue 16
_journal_name_full 'Chemistry of Materials'
_journal_page_first 5345
_journal_paper_doi 10.1021/cm8012599
_journal_volume 20
_journal_year 2008
_chemical_formula_sum 'C8 H5 Co K O5'
_chemical_formula_weight 279.15
_chemical_name_systematic
; 
 ? 
;
_space_group_IT_number 15
_symmetry_cell_setting monoclinic
_symmetry_space_group_name_Hall '-C 2yc'
_symmetry_space_group_name_H-M 'C 1 2/c 1'
_atom_sites_solution_hydrogens geom
_atom_sites_solution_primary direct
_atom_sites_solution_secondary difmap
_audit_creation_method SHELXL-97
_cell_angle_alpha 90.00
_cell_angle_beta 94.150(2)
_cell_angle_gamma 90.00
_cell_formula_units_Z 8
_cell_length_a 20.638(2)
_cell_length_b 6.5041(7)
_cell_length_c 13.4368(15)
_cell_measurement_temperature 293(2)
_cell_volume 1798.9(3)
_computing_cell_refinement SAINT
_computing_data_collection SMART
_computing_data_reduction SAINT
_computing_structure_refinement 'SHELXL-97 (Sheldrick, 1997)'
_computing_structure_solution 'SHELXS-97 (Sheldrick, 1990)'
_diffrn_ambient_temperature 293(2)
_diffrn_measured_fraction_theta_full 0.949
_diffrn_measured_fraction_theta_max 0.949
_diffrn_measurement_device_type CCD
_diffrn_measurement_method '/w scan'
_diffrn_radiation_monochromator graphite
_diffrn_radiation_source 'fine-focus sealed tube'
_diffrn_radiation_type MoK\a
_diffrn_radiation_wavelength 0.71073
_diffrn_reflns_av_R_equivalents 0.0220
_diffrn_reflns_av_sigmaI/netI 0.0342
_diffrn_reflns_limit_h_max 16
_diffrn_reflns_limit_h_min -25
_diffrn_reflns_limit_k_max 7
_diffrn_reflns_limit_k_min -6
_diffrn_reflns_limit_l_max 16
_diffrn_reflns_limit_l_min -11
_diffrn_reflns_number 3323
_diffrn_reflns_theta_full 26.00
_diffrn_reflns_theta_max 26.00
_diffrn_reflns_theta_min 1.98
_exptl_absorpt_coefficient_mu 2.365
_exptl_absorpt_correction_T_max 0.8711
_exptl_absorpt_correction_T_min 0.5372
_exptl_absorpt_correction_type multi-scan
_exptl_absorpt_process_details SADABS
_exptl_crystal_colour green
_exptl_crystal_density_diffrn 2.061
_exptl_crystal_density_method 'not measured'
_exptl_crystal_description sheet
_exptl_crystal_F_000 1112
_exptl_crystal_size_max 0.30
_exptl_crystal_size_mid 0.25
_exptl_crystal_size_min 0.06
_refine_diff_density_max 0.418
_refine_diff_density_min -0.462
_refine_diff_density_rms 0.089
_refine_ls_extinction_method none
_refine_ls_goodness_of_fit_ref 1.038
_refine_ls_hydrogen_treatment mixed
_refine_ls_matrix_type full
_refine_ls_number_parameters 142
_refine_ls_number_reflns 1683
_refine_ls_number_restraints 0
_refine_ls_restrained_S_all 1.038
_refine_ls_R_factor_all 0.0324
_refine_ls_R_factor_gt 0.0303
_refine_ls_shift/su_max 0.001
_refine_ls_shift/su_mean 0.000
_refine_ls_structure_factor_coef Fsqd
_refine_ls_weighting_details 'calc w=1/[\s^2^(Fo^2^)+(0.0473P)^2^+1.1929P] where P=(Fo^2^+2Fc^2^)/3'
_refine_ls_weighting_scheme calc
_refine_ls_wR_factor_gt 0.0772
_refine_ls_wR_factor_ref 0.0789
_reflns_number_gt 1584
_reflns_number_total 1683
_reflns_threshold_expression >2sigma(I)
_cod_data_source_file cm8012599-file001.cif
_cod_data_source_block 1_K
_cod_depositor_comments
;
The following automatic conversions were performed:

'_symmetry_cell_setting' value 'Monoclinic' changed to 'monoclinic'
according to /home/saulius/struct/CIF-dictionaries/cif_core.dic
dictionary named 'cif_core.dic' version 2.4.1 from 2010-06-29.

Automatic conversion script
Id: cif_fix_values 1715 2011-07-08 13:25:40Z adriana 
;
_cod_original_sg_symbol_H-M C2/c
_cod_database_code 4001244

loop_
_symmetry_equiv_pos_as_xyz
'x, y, z'
'-x, y, -z+1/2'
'x+1/2, y+1/2, z'
'-x+1/2, y+1/2, -z+1/2'
'-x, -y, -z'
'x, -y, z-1/2'
'-x+1/2, -y+1/2, -z'
'x+1/2, -y+1/2, z-1/2'

loop_
_atom_site_label
_atom_site_type_symbol
_atom_site_fract_x
_atom_site_fract_y
_atom_site_fract_z
_atom_site_U_iso_or_equiv
_atom_site_adp_type
_atom_site_occupancy
_atom_site_symmetry_multiplicity
_atom_site_calc_flag
_atom_site_refinement_flags
Co1 Co 0.0000 0.06668(7) 0.2500 0.01677(15) Uani 1 2 d S
Co2 Co 0.0000 0.0000 0.5000 0.01677(15) Uani 1 2 d S
O1 O 0.04688(9) 0.0856(3) 0.38403(12) 0.0192(4) Uani 1 1 d .
H11A H 0.0732(16) 0.030(5) 0.383(3) 0.030(11) Uiso 1 1 d .
O2 O -0.07471(9) -0.1541(3) 0.27321(13) 0.0297(4) Uani 1 1 d .
O3 O -0.04362(8) -0.2768(3) 0.42442(12) 0.0222(4) Uani 1 1 d .
O4 O -0.08328(8) -0.8098(3) 0.45566(12) 0.0237(4) Uani 1 1 d .
O5 O -0.06321(8) -0.6879(3) 0.30443(12) 0.0224(4) Uani 1 1 d .
C1 C -0.08381(12) -0.2548(4) 0.35023(17) 0.0198(5) Uani 1 1 d .
C2 C -0.14942(11) -0.3528(4) 0.35706(17) 0.0197(5) Uani 1 1 d .
C3 C -0.20498(13) -0.2337(5) 0.3467(2) 0.0337(7) Uani 1 1 d .
H3A H -0.2022 -0.0963 0.3283 0.040 Uiso 1 1 calc R
C4 C -0.26470(14) -0.3179(5) 0.3636(3) 0.0459(9) Uani 1 1 d .
H4A H -0.3019 -0.2368 0.3566 0.055 Uiso 1 1 calc R
C5 C -0.26943(14) -0.5200(5) 0.3907(3) 0.0419(8) Uani 1 1 d .
H5A H -0.3096 -0.5752 0.4035 0.050 Uiso 1 1 calc R
C6 C -0.21427(12) -0.6422(5) 0.3989(2) 0.0292(6) Uani 1 1 d .
H6A H -0.2176 -0.7798 0.4166 0.035 Uiso 1 1 calc R
C7 C -0.15426(11) -0.5610(4) 0.38094(17) 0.0191(5) Uani 1 1 d .
C8 C -0.09519(11) -0.6982(4) 0.38074(17) 0.0174(5) Uani 1 1 d .
K1 K -0.06191(3) -0.49918(9) 0.61494(4) 0.02955(18) Uani 1 1 d .

loop_
_atom_site_aniso_label
_atom_site_aniso_U_11
_atom_site_aniso_U_22
_atom_site_aniso_U_33
_atom_site_aniso_U_23
_atom_site_aniso_U_13
_atom_site_aniso_U_12
Co1 0.0223(3) 0.0167(3) 0.0114(2) 0.000 0.00201(17) 0.000
Co2 0.0218(3) 0.0167(3) 0.0120(2) 0.00194(16) 0.00274(18) 0.00121(17)
O1 0.0219(10) 0.0222(11) 0.0137(8) 0.0010(7) 0.0022(7) 0.0030(8)
O2 0.0363(10) 0.0324(12) 0.0201(9) 0.0075(8) -0.0004(8) -0.0121(8)
O3 0.0287(9) 0.0183(10) 0.0192(9) -0.0007(7) -0.0010(7) -0.0028(7)
O4 0.0271(9) 0.0256(10) 0.0191(9) 0.0081(7) 0.0053(7) 0.0063(7)
O5 0.0276(9) 0.0208(10) 0.0199(9) 0.0027(7) 0.0092(7) 0.0047(7)
C1 0.0275(13) 0.0128(13) 0.0193(12) -0.0017(9) 0.0036(10) -0.0010(9)
C2 0.0218(12) 0.0203(14) 0.0173(11) 0.0019(10) 0.0027(9) 0.0009(10)
C3 0.0349(15) 0.0243(16) 0.0423(17) 0.0072(12) 0.0054(13) 0.0074(12)
C4 0.0247(15) 0.046(2) 0.067(2) 0.0138(17) 0.0065(15) 0.0162(13)
C5 0.0211(14) 0.044(2) 0.062(2) 0.0097(15) 0.0097(14) 0.0001(12)
C6 0.0276(13) 0.0232(15) 0.0376(15) 0.0046(12) 0.0076(12) -0.0045(11)
C7 0.0206(12) 0.0199(14) 0.0169(11) 0.0006(9) 0.0028(9) 0.0008(10)
C8 0.0207(12) 0.0142(13) 0.0173(11) -0.0010(9) 0.0010(9) -0.0016(9)
K1 0.0352(4) 0.0264(4) 0.0274(3) -0.0057(2) 0.0047(3) -0.0002(2)

loop_
_atom_type_symbol
_atom_type_description
_atom_type_scat_dispersion_real
_atom_type_scat_dispersion_imag
_atom_type_scat_source
C C 0.0033 0.0016 'International Tables Vol C Tables 4.2.6.8 and 6.1.1.4'
H H 0.0000 0.0000 'International Tables Vol C Tables 4.2.6.8 and 6.1.1.4'
O O 0.0106 0.0060 'International Tables Vol C Tables 4.2.6.8 and 6.1.1.4'
K K 0.2009 0.2494 'International Tables Vol C Tables 4.2.6.8 and 6.1.1.4'
Co Co 0.3494 0.9721 'International Tables Vol C Tables 4.2.6.8 and 6.1.1.4'

loop_
_geom_angle_atom_site_label_1
_geom_angle_atom_site_label_2
_geom_angle_atom_site_label_3
_geom_angle
_geom_angle_site_symmetry_1
_geom_angle_site_symmetry_3
O1 Co1 O1 172.89(11) . 2
O1 Co1 O2 102.57(7) . .
O1 Co1 O2 82.25(7) 2 .
O1 Co1 O2 82.25(7) . 2
O1 Co1 O2 102.57(7) 2 2
O2 Co1 O2 96.02(11) . 2
O1 Co1 O5 89.71(7) . 2_565
O1 Co1 O5 85.18(7) 2 2_565
O2 Co1 O5 167.15(7) . 2_565
O2 Co1 O5 89.29(7) 2 2_565
O1 Co1 O5 85.18(7) . 1_565
O1 Co1 O5 89.71(7) 2 1_565
O2 Co1 O5 89.29(7) . 1_565
O2 Co1 O5 167.15(7) 2 1_565
O5 Co1 O5 87.98(9) 2_565 1_565
O1 Co1 K1 49.53(6) . 5_556
O1 Co1 K1 123.40(6) 2 5_556
O2 Co1 K1 133.97(5) . 5_556
O2 Co1 K1 111.72(5) 2 5_556
O5 Co1 K1 52.96(4) 2_565 5_556
O5 Co1 K1 57.16(5) 1_565 5_556
O1 Co1 K1 123.40(6) . 6
O1 Co1 K1 49.53(6) 2 6
O2 Co1 K1 111.72(5) . 6
O2 Co1 K1 133.97(5) 2 6
O5 Co1 K1 57.16(5) 2_565 6
O5 Co1 K1 52.96(5) 1_565 6
K1 Co1 K1 74.59(2) 5_556 6
O1 Co2 O1 180.00(9) . 5_556
O1 Co2 O4 92.65(7) . 1_565
O1 Co2 O4 87.35(7) 5_556 1_565
O1 Co2 O4 87.35(7) . 5_546
O1 Co2 O4 92.65(7) 5_556 5_546
O4 Co2 O4 180.0 1_565 5_546
O1 Co2 O3 85.80(7) . 5_556
O1 Co2 O3 94.20(7) 5_556 5_556
O4 Co2 O3 87.14(7) 1_565 5_556
O4 Co2 O3 92.86(7) 5_546 5_556
O1 Co2 O3 94.20(7) . .
O1 Co2 O3 85.80(7) 5_556 .
O4 Co2 O3 92.86(7) 1_565 .
O4 Co2 O3 87.14(7) 5_546 .
O3 Co2 O3 180.00(5) 5_556 .
O1 Co2 K1 138.61(6) . .
O1 Co2 K1 41.39(6) 5_556 .
O4 Co2 K1 108.18(5) 1_565 .
O4 Co2 K1 71.82(5) 5_546 .
O3 Co2 K1 129.33(4) 5_556 .
O3 Co2 K1 50.67(4) . .
O1 Co2 K1 41.39(6) . 5_556
O1 Co2 K1 138.61(6) 5_556 5_556
O4 Co2 K1 71.82(5) 1_565 5_556
O4 Co2 K1 108.18(5) 5_546 5_556
O3 Co2 K1 50.67(4) 5_556 5_556
O3 Co2 K1 129.33(4) . 5_556
K1 Co2 K1 180.0 . 5_556
O1 Co2 K1 105.85(6) . 1_565
O1 Co2 K1 74.15(6) 5_556 1_565
O4 Co2 K1 49.41(5) 1_565 1_565
O4 Co2 K1 130.59(5) 5_546 1_565
O3 Co2 K1 43.08(5) 5_556 1_565
O3 Co2 K1 136.92(5) . 1_565
K1 Co2 K1 114.934(16) . 1_565
K1 Co2 K1 65.066(16) 5_556 1_565
O1 Co2 K1 74.15(6) . 5_546
O1 Co2 K1 105.85(6) 5_556 5_546
O4 Co2 K1 130.59(5) 1_565 5_546
O4 Co2 K1 49.41(5) 5_546 5_546
O3 Co2 K1 136.92(5) 5_556 5_546
O3 Co2 K1 43.08(5) . 5_546
K1 Co2 K1 65.066(16) . 5_546
K1 Co2 K1 114.934(16) 5_556 5_546
K1 Co2 K1 180.0 1_565 5_546
Co2 O1 Co1 117.66(9) . .
Co2 O1 K1 109.81(8) . 5_556
Co1 O1 K1 96.56(7) . 5_556
Co2 O1 H11A 109(3) . .
Co1 O1 H11A 107(3) . .
K1 O1 H11A 117(3) 5_556 .
C1 O2 Co1 128.57(17) . .
C1 O2 K1 102.12(16) . 6_545
Co1 O2 K1 106.68(7) . 6_545
C1 O3 Co2 119.44(16) . .
C1 O3 K1 113.61(14) . 5_546
Co2 O3 K1 102.73(6) . 5_546
C1 O3 K1 128.09(15) . .
Co2 O3 K1 94.16(6) . .
K1 O3 K1 93.46(5) 5_546 .
C8 O4 Co2 131.19(15) . 1_545
C8 O4 K1 101.35(15) . .
Co2 O4 K1 96.75(6) 1_545 .
C8 O5 Co1 125.78(16) . 1_545
C8 O5 K1 142.75(15) . 6_545
Co1 O5 K1 88.20(5) 1_545 6_545
C8 O5 K1 102.51(14) . 5_546
Co1 O5 K1 84.21(5) 1_545 5_546
K1 O5 K1 95.00(5) 6_545 5_546
O2 C1 O3 125.8(2) . .
O2 C1 C2 117.5(2) . .
O3 C1 C2 116.6(2) . .
O2 C1 K1 100.12(15) . 5_546
O3 C1 K1 46.62(11) . 5_546
C2 C1 K1 125.56(16) . 5_546
C3 C2 C7 119.6(2) . .
C3 C2 C1 120.0(2) . .
C7 C2 C1 120.3(2) . .
C4 C3 C2 120.3(3) . .
C4 C3 H3A 119.9 . .
C2 C3 H3A 119.9 . .
C5 C4 C3 120.4(3) . .
C5 C4 H4A 119.8 . .
C3 C4 H4A 119.8 . .
C4 C5 C6 119.8(3) . .
C4 C5 H5A 120.1 . .
C6 C5 H5A 120.1 . .
C7 C6 C5 120.5(3) . .
C7 C6 H6A 119.7 . .
C5 C6 H6A 119.7 . .
C6 C7 C2 119.3(2) . .
C6 C7 C8 120.5(2) . .
C2 C7 C8 120.1(2) . .
O4 C8 O5 127.0(2) . .
O4 C8 C7 116.9(2) . .
O5 C8 C7 116.1(2) . .
O4 C8 K1 57.67(13) . .
O5 C8 K1 130.16(16) . .
C7 C8 K1 83.31(13) . .
O4 C8 K1 94.12(14) . 5_546
O5 C8 K1 56.80(12) . 5_546
C7 C8 K1 122.17(15) . 5_546
K1 C8 K1 73.80(5) . 5_546
O3 K1 O1 116.28(6) 5_546 5_556
O3 K1 O5 117.96(6) 5_546 6_546
O1 K1 O5 64.91(5) 5_556 6_546
O3 K1 O4 64.52(5) 5_546 .
O1 K1 O4 133.98(5) 5_556 .
O5 K1 O4 159.66(5) 6_546 .
O3 K1 O5 66.61(5) 5_546 5_546
O1 K1 O5 59.84(5) 5_556 5_546
O5 K1 O5 64.00(5) 6_546 5_546
O4 K1 O5 128.43(5) . 5_546
O3 K1 O3 86.54(5) 5_546 .
O1 K1 O3 60.13(5) 5_556 .
O5 K1 O3 125.03(5) 6_546 .
O4 K1 O3 74.43(5) . .
O5 K1 O3 87.37(5) 5_546 .
O3 K1 O2 81.56(5) 5_546 6_546
O1 K1 O2 136.80(5) 5_556 6_546
O5 K1 O2 71.97(5) 6_546 6_546
O4 K1 O2 89.08(5) . 6_546
O5 K1 O2 99.25(5) 5_546 6_546
O3 K1 O2 162.71(5) . 6_546
O3 K1 C1 19.77(5) 5_546 5_546
O1 K1 C1 111.47(6) 5_556 5_546
O5 K1 C1 98.30(6) 6_546 5_546
O4 K1 C1 82.09(5) . 5_546
O5 K1 C1 53.86(5) 5_546 5_546
O3 K1 C1 100.36(5) . 5_546
O2 K1 C1 71.64(5) 6_546 5_546
O3 K1 C8 74.19(5) 5_546 .
O1 K1 C8 113.29(6) 5_556 .
O5 K1 C8 167.60(6) 6_546 .
O4 K1 C8 20.97(5) . .
O5 K1 C8 126.72(5) 5_546 .
O3 K1 C8 54.92(5) . .
O2 K1 C8 109.34(6) 6_546 .
C1 K1 C8 93.73(6) 5_546 .
O3 K1 C8 55.95(5) 5_546 5_546
O1 K1 C8 61.81(6) 5_556 5_546
O5 K1 C8 84.01(5) 6_546 5_546
O4 K1 C8 110.75(5) . 5_546
O5 K1 C8 20.69(5) 5_546 5_546
O3 K1 C8 70.17(5) . 5_546
O2 K1 C8 112.28(6) 6_546 5_546
C1 K1 C8 50.20(6) 5_546 5_546
C8 K1 C8 106.20(5) . 5_546
O3 K1 Co1 105.24(4) 5_546 5_556
O1 K1 Co1 33.91(4) 5_556 5_556
O5 K1 Co1 38.84(3) 6_546 5_556
O4 K1 Co1 161.03(4) . 5_556
O5 K1 Co1 38.63(3) 5_546 5_556
O3 K1 Co1 89.50(4) . 5_556
O2 K1 Co1 105.68(4) 6_546 5_556
C1 K1 Co1 91.18(4) 5_546 5_556
C8 K1 Co1 144.39(4) . 5_556
C8 K1 Co1 52.91(4) 5_546 5_556
O3 K1 Co2 94.62(4) 5_546 .
O1 K1 Co2 28.80(4) 5_556 .
O5 K1 Co2 91.34(4) 6_546 .
O4 K1 Co2 108.81(4) . .
O5 K1 Co2 59.93(3) 5_546 .
O3 K1 Co2 35.17(3) . .
O2 K1 Co2 158.13(4) 6_546 .
C1 K1 Co2 97.80(4) 5_546 .
C8 K1 Co2 90.03(4) . .
C8 K1 Co2 50.27(4) 5_546 .
Co1 K1 Co2 54.363(12) 5_556 .

loop_
_geom_bond_atom_site_label_1
_geom_bond_atom_site_label_2
_geom_bond_distance
_geom_bond_site_symmetry_2
Co1 O1 1.9856(17) .
Co1 O1 1.9856(17) 2
Co1 O2 2.1460(18) .
Co1 O2 2.1460(18) 2
Co1 O5 2.2187(17) 2_565
Co1 O5 2.2187(17) 1_565
Co1 K1 3.5360(8) 5_556
Co1 K1 3.5360(8) 6
Co2 O1 1.9729(17) .
Co2 O1 1.9729(17) 5_556
Co2 O4 2.1659(17) 1_565
Co2 O4 2.1659(17) 5_546
Co2 O3 2.2251(17) 5_556
Co2 O3 2.2251(17) .
Co2 K1 3.8528(7) .
Co2 K1 3.8528(7) 5_556
Co2 K1 3.8618(7) 1_565
Co2 K1 3.8618(7) 5_546
O1 K1 2.708(2) 5_556
O1 H11A 0.65(3) .
O2 C1 1.251(3) .
O2 K1 3.124(2) 6_545
O3 C1 1.258(3) .
O3 K1 2.7040(18) 5_546
O3 K1 2.9879(18) .
O4 C8 1.251(3) .
O4 Co2 2.1659(17) 1_545
O4 K1 2.9529(19) .
O5 C8 1.261(3) .
O5 Co1 2.2187(17) 1_545
O5 K1 2.8238(18) 6_545
O5 K1 2.9860(19) 5_546
C1 C2 1.505(3) .
C1 K1 3.409(3) 5_546
C2 C3 1.383(4) .
C2 C7 1.397(4) .
C3 C4 1.382(4) .
C3 H3A 0.9300 .
C4 C5 1.370(5) .
C4 H4A 0.9300 .
C5 C6 1.386(4) .
C5 H5A 0.9300 .
C6 C7 1.383(3) .
C6 H6A 0.9300 .
C7 C8 1.511(3) .
C8 K1 3.426(2) .
C8 K1 3.484(2) 5_546
K1 O3 2.7040(18) 5_546
K1 O1 2.708(2) 5_556
K1 O5 2.8238(18) 6_546
K1 O5 2.9860(19) 5_546
K1 O2 3.124(2) 6_546
K1 C1 3.409(3) 5_546
K1 C8 3.484(2) 5_546
K1 Co1 3.5360(8) 5_556
